data_7207018
loop_
_publ_author_name
'Wang, Xiu-Li'
'Mu, Bao'
'Lin, Hong-Yan'
'Liu, Guo-Cheng'
'Tian, Ai-Xiang'
'Yang, Song'

_publ_section_title
;
 Assembly and property of four 2D layer-like coordination polymers with
 different structural features derived from bis(3-pyridylformyl)piperazine
 ligand and aromatic dicarboxylic acids with nitro group
;
_journal_issue 3
_journal_name_full CrystEngComm
_journal_page_first 1001
_journal_paper_doi 10.1039/c1ce05824j
_journal_volume 14
_journal_year 2012
_chemical_formula_moiety 'C24 H21 Cu N5 O9'
_chemical_formula_sum 'C24 H21 Cu N5 O9'
_chemical_formula_weight 587
_chemical_name_systematic
;
?
;
_space_group_IT_number 14
_symmetry_space_group_name_Hall '-P 2ybc'
_symmetry_space_group_name_H-M 'P 1 21/c 1'
_atom_sites_solution_hydrogens geom
_atom_sites_solution_primary direct
_atom_sites_solution_secondary difmap
_audit_creation_method SHELXL-97
_cell_angle_alpha 90.000(5)
_cell_angle_beta 100.286(5)
_cell_angle_gamma 90.000(5)
_cell_formula_units_Z 4
_cell_length_a 6.793(5)
_cell_length_b 19.313(5)
_cell_length_c 18.629(5)
_cell_measurement_temperature 293(2)
_cell_volume 2405(2)
_computing_structure_refinement 'SHELXL-97 (Sheldrick, 1997)'
_computing_structure_solution 'SHELXS-97 (Sheldrick, 1990)'
_diffrn_ambient_temperature 293(2)
_diffrn_measured_fraction_theta_full 0.998
_diffrn_measured_fraction_theta_max 0.998
_diffrn_radiation_monochromator graphite
_diffrn_radiation_source 'fine-focus sealed tube'
_diffrn_radiation_type MoK\a
_diffrn_radiation_wavelength 0.71069
_diffrn_reflns_av_R_equivalents 0.0503
_diffrn_reflns_av_sigmaI/netI 0.0502
_diffrn_reflns_limit_h_max 8
_diffrn_reflns_limit_h_min -6
_diffrn_reflns_limit_k_max 22
_diffrn_reflns_limit_k_min -22
_diffrn_reflns_limit_l_max 22
_diffrn_reflns_limit_l_min -22
_diffrn_reflns_number 15915
_diffrn_reflns_theta_full 25.00
_diffrn_reflns_theta_max 25.00
_diffrn_reflns_theta_min 2.38
_exptl_absorpt_coefficient_mu 0.974
_exptl_absorpt_correction_T_max 0.823
_exptl_absorpt_correction_T_min 0.755
_exptl_absorpt_correction_type empirical
_exptl_crystal_colour blue
_exptl_crystal_density_diffrn 1.618
_exptl_crystal_density_method 'not measured'
_exptl_crystal_description bolck
_exptl_crystal_F_000 1200
_exptl_crystal_size_max 0.32
_exptl_crystal_size_mid 0.24
_exptl_crystal_size_min 0.2
_refine_diff_density_max 0.509
_refine_diff_density_min -0.436
_refine_diff_density_rms 0.065
_refine_ls_extinction_method none
_refine_ls_goodness_of_fit_ref 1.030
_refine_ls_hydrogen_treatment constr
_refine_ls_matrix_type full
_refine_ls_number_parameters 352
_refine_ls_number_reflns 4215
_refine_ls_number_restraints 0
_refine_ls_restrained_S_all 1.030
_refine_ls_R_factor_all 0.0627
_refine_ls_R_factor_gt 0.0390
_refine_ls_shift/su_max 0.000
_refine_ls_shift/su_mean 0.000
_refine_ls_structure_factor_coef Fsqd
_refine_ls_weighting_details 'calc w=1/[\s^2^(Fo^2^)+(0.0400P)^2^+0.8369P] where P=(Fo^2^+2Fc^2^)/3'
_refine_ls_weighting_scheme calc
_refine_ls_wR_factor_gt 0.0856
_refine_ls_wR_factor_ref 0.0936
_reflns_number_gt 3186
_reflns_number_total 4223
_reflns_threshold_expression >2sigma(I)
_cod_data_source_file c1ce05824j.txt
_cod_data_source_block complex1
_cod_original_sg_symbol_H-M 'P 21/c'
_cod_original_formula_sum 'C24 H21 Cu N5 O9 '
_cod_database_code 7207018

loop_
_symmetry_equiv_pos_as_xyz
'x, y, z'
'-x, y+1/2, -z+1/2'
'-x, -y, -z'
'x, -y-1/2, z-1/2'

loop_
_atom_site_label
_atom_site_type_symbol
_atom_site_fract_x
_atom_site_fract_y
_atom_site_fract_z
_atom_site_U_iso_or_equiv
_atom_site_adp_type
_atom_site_occupancy
_atom_site_symmetry_multiplicity
_atom_site_calc_flag
_atom_site_refinement_flags
Cu1 Cu 0.02838(6) 0.065063(18) 0.288116(19) 0.02543(13) Uani 1 1 d .
N1 N 0.0075(4) 0.06578(12) 0.17816(13) 0.0284(6) Uani 1 1 d .
O2 O -0.4501(4) 0.08335(12) -0.03456(12) 0.0474(6) Uani 1 1 d .
C16 C -0.1578(5) 0.08940(15) 0.13576(16) 0.0292(7) Uani 1 1 d .
H16A H -0.2672 0.1006 0.1572 0.035 Uiso 1 1 calc R
O6 O -0.1729(3) -0.34845(10) 0.20773(11) 0.0344(5) Uani 1 1 d .
O4 O -0.3808(3) 0.01119(10) 0.24275(12) 0.0351(5) Uani 1 1 d .
N3 N -0.6378(4) 0.29879(13) 0.07718(14) 0.0331(7) Uani 1 1 d .
O3 O -0.0769(3) -0.02973(10) 0.28549(11) 0.0305(5) Uani 1 1 d .
O8 O -0.8132(4) -0.25417(14) 0.10250(14) 0.0599(8) Uani 1 1 d .
O7 O -0.9054(4) -0.15438(13) 0.13667(13) 0.0500(7) Uani 1 1 d .
O1W O 0.3344(3) 0.01717(12) 0.32864(12) 0.0420(6) Uani 1 1 d .
H1WA H 0.4020 0.0194 0.2964 0.063 Uiso 1 1 calc R
C19 C -0.1949(5) -0.16564(15) 0.24797(15) 0.0261(7) Uani 1 1 d .
H19A H -0.0637 -0.1579 0.2711 0.031 Uiso 1 1 calc R
N4 N -1.0085(4) 0.41987(12) -0.10698(13) 0.0272(6) Uani 1 1 d .
O1 O -0.5573(4) 0.41158(12) 0.09401(13) 0.0468(6) Uani 1 1 d .
N2 N -0.4431(4) 0.18271(13) 0.03063(14) 0.0335(6) Uani 1 1 d .
C11 C -0.3660(5) 0.12121(16) 0.01446(16) 0.0318(8) Uani 1 1 d .
N5 N -0.7803(4) -0.20008(16) 0.13706(14) 0.0375(7) Uani 1 1 d .
C4 C -0.8599(5) 0.38712(14) 0.01414(15) 0.0260(7) Uani 1 1 d .
C21 C -0.1021(5) -0.29098(15) 0.23574(16) 0.0297(7) Uani 1 1 d .
C6 C -0.6719(5) 0.36642(16) 0.06545(15) 0.0289(7) Uani 1 1 d .
C14 C 0.1601(5) 0.05600(16) 0.07309(17) 0.0353(8) Uani 1 1 d .
H14A H 0.2712 0.0440 0.0530 0.042 Uiso 1 1 calc R
C18 C -0.3265(5) -0.11041(14) 0.23643(15) 0.0236(7) Uani 1 1 d .
C9 C -0.3264(5) 0.23851(16) 0.07119(17) 0.0347(8) Uani 1 1 d .
H9A H -0.2875 0.2717 0.0372 0.042 Uiso 1 1 calc R
H9B H -0.2056 0.2195 0.1002 0.042 Uiso 1 1 calc R
C20 C -0.2539(5) -0.23256(14) 0.22585(15) 0.0246(7) Uani 1 1 d .
C22 C -0.4490(5) -0.24396(16) 0.19136(15) 0.0289(7) Uani 1 1 d .
H22A H -0.4918 -0.2883 0.1764 0.035 Uiso 1 1 calc R
C7 C -0.7550(5) 0.24238(16) 0.03843(18) 0.0352(8) Uani 1 1 d .
H7A H -0.8770 0.2607 0.0097 0.042 Uiso 1 1 calc R
H7B H -0.7916 0.2097 0.0733 0.042 Uiso 1 1 calc R
O5 O 0.0692(4) -0.28082(11) 0.26715(13) 0.0463(6) Uani 1 1 d .
C23 C -0.5787(5) -0.18888(15) 0.17947(16) 0.0270(7) Uani 1 1 d .
C3 C -1.0351(5) 0.40401(16) 0.03879(17) 0.0342(8) Uani 1 1 d .
H3A H -1.0437 0.3993 0.0878 0.041 Uiso 1 1 calc R
C12 C -0.1741(5) 0.09809(15) 0.06081(16) 0.0289(7) Uani 1 1 d .
C17 C -0.2587(5) -0.03723(15) 0.25655(16) 0.0275(7) Uani 1 1 d .
C5 C -0.8537(5) 0.39550(15) -0.05890(16) 0.0288(7) Uani 1 1 d .
H5A H -0.7369 0.3837 -0.0755 0.035 Uiso 1 1 calc R
C13 C -0.0115(5) 0.08004(15) 0.02945(17) 0.0321(8) Uani 1 1 d .
H13A H -0.0180 0.0841 -0.0207 0.039 Uiso 1 1 calc R
C24 C -0.5228(5) -0.12233(15) 0.20176(15) 0.0288(7) Uani 1 1 d .
H24A H -0.6146 -0.0862 0.1938 0.035 Uiso 1 1 calc R
C10 C -0.4486(5) 0.27458(17) 0.12067(17) 0.0385(8) Uani 1 1 d .
H10A H -0.4756 0.2427 0.1580 0.046 Uiso 1 1 calc R
H10B H -0.3743 0.3136 0.1446 0.046 Uiso 1 1 calc R
C2 C -1.1952(5) 0.42769(17) -0.01059(18) 0.0382(8) Uani 1 1 d .
H2A H -1.3152 0.4384 0.0042 0.046 Uiso 1 1 calc R
C8 C -0.6342(5) 0.20600(17) -0.01101(17) 0.0369(8) Uani 1 1 d .
H8A H -0.7086 0.1665 -0.0338 0.044 Uiso 1 1 calc R
H8B H -0.6107 0.2374 -0.0492 0.044 Uiso 1 1 calc R
C1 C -1.1755(5) 0.43533(16) -0.08243(17) 0.0327(8) Uani 1 1 d .
H1A H -1.2841 0.4521 -0.1154 0.039 Uiso 1 1 calc R
C15 C 0.1643(5) 0.05006(15) 0.14676(17) 0.0335(8) Uani 1 1 d .
H15A H 0.2811 0.0344 0.1761 0.040 Uiso 1 1 calc R

loop_
_atom_site_aniso_label
_atom_site_aniso_U_11
_atom_site_aniso_U_22
_atom_site_aniso_U_33
_atom_site_aniso_U_23
_atom_site_aniso_U_13
_atom_site_aniso_U_12
Cu1 0.0271(2) 0.0202(2) 0.0269(2) 0.00149(15) -0.00112(16) -0.00200(16)
N1 0.0304(16) 0.0213(13) 0.0304(14) 0.0014(11) -0.0027(12) 0.0025(12)
O2 0.0490(16) 0.0475(15) 0.0386(13) -0.0126(12) -0.0116(12) 0.0109(12)
C16 0.0274(19) 0.0301(17) 0.0293(16) 0.0007(14) 0.0026(14) 0.0036(14)
O6 0.0403(15) 0.0217(12) 0.0373(12) -0.0083(9) -0.0031(11) 0.0061(10)
O4 0.0347(14) 0.0224(12) 0.0479(13) 0.0008(10) 0.0071(11) 0.0056(10)
N3 0.0300(17) 0.0286(15) 0.0359(15) -0.0044(12) -0.0069(13) 0.0041(12)
O3 0.0308(14) 0.0213(11) 0.0367(12) -0.0019(9) -0.0015(10) -0.0041(10)
O8 0.0474(18) 0.0595(18) 0.0638(17) -0.0232(14) -0.0143(14) -0.0100(14)
O7 0.0284(15) 0.0590(17) 0.0591(16) 0.0083(13) -0.0017(12) 0.0085(13)
O1W 0.0299(14) 0.0485(15) 0.0480(14) 0.0115(11) 0.0074(11) 0.0107(11)
C19 0.0252(18) 0.0268(16) 0.0259(15) -0.0030(13) 0.0031(14) -0.0004(14)
N4 0.0256(15) 0.0228(14) 0.0324(14) -0.0001(11) 0.0031(12) 0.0048(11)
O1 0.0455(16) 0.0346(14) 0.0527(15) -0.0061(11) -0.0121(12) -0.0052(12)
N2 0.0257(16) 0.0312(15) 0.0389(15) -0.0039(12) -0.0071(13) 0.0030(12)
C11 0.035(2) 0.0319(18) 0.0276(16) 0.0049(14) 0.0046(15) 0.0026(16)
N5 0.0311(18) 0.0444(18) 0.0354(16) 0.0046(14) 0.0012(13) -0.0080(15)
C4 0.0274(19) 0.0191(15) 0.0294(16) -0.0007(12) -0.0011(14) -0.0012(13)
C21 0.034(2) 0.0255(18) 0.0279(16) -0.0001(13) 0.0007(15) 0.0028(15)
C6 0.0282(19) 0.0337(19) 0.0246(16) -0.0033(14) 0.0045(14) 0.0010(15)
C14 0.030(2) 0.0365(19) 0.0407(19) -0.0033(15) 0.0090(16) 0.0060(16)
C18 0.0266(18) 0.0201(15) 0.0235(15) -0.0021(12) 0.0033(13) 0.0001(13)
C9 0.027(2) 0.0332(19) 0.0396(19) 0.0018(15) -0.0049(15) 0.0034(15)
C20 0.0282(19) 0.0215(16) 0.0230(15) -0.0024(12) 0.0015(14) 0.0016(13)
C22 0.033(2) 0.0257(17) 0.0267(16) -0.0027(13) 0.0015(14) -0.0050(15)
C7 0.029(2) 0.0264(17) 0.047(2) 0.0021(15) -0.0026(16) 0.0002(15)
O5 0.0326(15) 0.0333(14) 0.0644(16) -0.0010(12) -0.0144(13) 0.0041(11)
C23 0.0209(18) 0.0314(18) 0.0270(16) -0.0006(13) -0.0001(13) -0.0018(14)
C3 0.035(2) 0.0350(19) 0.0333(18) 0.0018(15) 0.0093(16) 0.0008(16)
C12 0.033(2) 0.0232(16) 0.0294(16) -0.0007(13) 0.0018(15) 0.0008(14)
C17 0.033(2) 0.0242(17) 0.0253(16) 0.0003(13) 0.0065(15) -0.0007(15)
C5 0.0261(19) 0.0273(17) 0.0316(17) -0.0020(13) 0.0018(14) 0.0062(14)
C13 0.038(2) 0.0288(18) 0.0288(16) -0.0014(13) 0.0050(16) 0.0015(15)
C24 0.030(2) 0.0244(17) 0.0323(17) 0.0018(13) 0.0051(15) 0.0045(14)
C10 0.035(2) 0.039(2) 0.0352(18) 0.0000(15) -0.0103(16) 0.0074(16)
C2 0.029(2) 0.043(2) 0.044(2) 0.0055(16) 0.0103(17) 0.0052(16)
C8 0.032(2) 0.0315(19) 0.0412(19) -0.0028(15) -0.0092(16) -0.0013(15)
C1 0.0249(19) 0.0314(18) 0.0394(18) 0.0023(15) -0.0010(15) 0.0055(15)
C15 0.028(2) 0.0296(18) 0.0404(19) -0.0010(14) -0.0010(16) 0.0054(15)

loop_
_atom_type_symbol
_atom_type_description
_atom_type_scat_dispersion_real
_atom_type_scat_dispersion_imag
_atom_type_scat_source
C C 0.0033 0.0016 'International Tables Vol C Tables 4.2.6.8 and 6.1.1.4'
H H 0.0000 0.0000 'International Tables Vol C Tables 4.2.6.8 and 6.1.1.4'
N N 0.0061 0.0033 'International Tables Vol C Tables 4.2.6.8 and 6.1.1.4'
O O 0.0106 0.0060 'International Tables Vol C Tables 4.2.6.8 and 6.1.1.4'
Cu Cu 0.3201 1.2651 'International Tables Vol C Tables 4.2.6.8 and 6.1.1.4'

loop_
_geom_angle_atom_site_label_1
_geom_angle_atom_site_label_2
_geom_angle_atom_site_label_3
_geom_angle
_geom_angle_site_symmetry_1
_geom_angle_site_symmetry_3
O6 Cu1 O3 170.98(9) 2 .
O6 Cu1 N1 88.74(9) 2 .
O3 Cu1 N1 91.24(9) . .
O6 Cu1 N4 89.24(9) 2 4_666
O3 Cu1 N4 92.90(9) . 4_666
N1 Cu1 N4 166.07(10) . 4_666
O6 Cu1 O1W 84.88(9) 2 .
O3 Cu1 O1W 86.35(9) . .
N1 Cu1 O1W 103.46(9) . .
N4 Cu1 O1W 90.09(9) 4_666 .
C16 N1 C15 118.1(3) . .
C16 N1 Cu1 120.0(2) . .
C15 N1 Cu1 121.5(2) . .
N1 C16 C12 122.9(3) . .
C21 O6 Cu1 125.5(2) . 2_545
C6 N3 C7 125.7(3) . .
C6 N3 C10 120.7(3) . .
C7 N3 C10 112.4(2) . .
C17 O3 Cu1 116.17(19) . .
C18 C19 C20 121.7(3) . .
C1 N4 C5 117.7(3) . .
C1 N4 Cu1 123.8(2) . 4_465
C5 N4 Cu1 118.4(2) . 4_465
C11 N2 C8 119.7(3) . .
C11 N2 C9 124.4(3) . .
C8 N2 C9 113.3(2) . .
O2 C11 N2 122.7(3) . .
O2 C11 C12 119.5(3) . .
N2 C11 C12 117.7(3) . .
O7 N5 O8 123.4(3) . .
O7 N5 C23 118.4(3) . .
O8 N5 C23 118.2(3) . .
C5 C4 C3 118.5(3) . .
C5 C4 C6 119.1(3) . .
C3 C4 C6 122.1(3) . .
O5 C21 O6 126.1(3) . .
O5 C21 C20 120.5(3) . .
O6 C21 C20 113.4(3) . .
O1 C6 N3 123.1(3) . .
O1 C6 C4 119.2(3) . .
N3 C6 C4 117.7(3) . .
C15 C14 C13 118.9(3) . .
C19 C18 C24 118.9(3) . .
C19 C18 C17 121.5(3) . .
C24 C18 C17 119.5(3) . .
N2 C9 C10 110.3(3) . .
C22 C20 C19 119.1(3) . .
C22 C20 C21 120.8(3) . .
C19 C20 C21 120.0(3) . .
C23 C22 C20 119.0(3) . .
N3 C7 C8 109.9(3) . .
C22 C23 C24 122.5(3) . .
C22 C23 N5 118.8(3) . .
C24 C23 N5 118.5(3) . .
C2 C3 C4 118.7(3) . .
C13 C12 C16 117.9(3) . .
C13 C12 C11 120.7(3) . .
C16 C12 C11 121.3(3) . .
O4 C17 O3 124.5(3) . .
O4 C17 C18 119.2(3) . .
O3 C17 C18 116.3(3) . .
N4 C5 C4 122.9(3) . .
C14 C13 C12 119.4(3) . .
C23 C24 C18 118.8(3) . .
N3 C10 C9 109.4(3) . .
C3 C2 C1 119.0(3) . .
N2 C8 C7 110.3(3) . .
N4 C1 C2 123.2(3) . .
N1 C15 C14 122.8(3) . .

loop_
_geom_bond_atom_site_label_1
_geom_bond_atom_site_label_2
_geom_bond_distance
_geom_bond_site_symmetry_2
Cu1 O6 1.932(2) 2
Cu1 O3 1.963(2) .
Cu1 N1 2.028(3) .
Cu1 N4 2.035(2) 4_666
Cu1 O1W 2.277(3) .
N1 C16 1.333(4) .
N1 C15 1.339(4) .
O2 C11 1.228(4) .
C16 C12 1.391(4) .
O6 C21 1.283(3) .
O6 Cu1 1.932(2) 2_545
O4 C17 1.246(3) .
N3 C6 1.338(4) .
N3 C7 1.462(4) .
N3 C10 1.468(4) .
O3 C17 1.264(4) .
O8 N5 1.226(3) .
O7 N5 1.224(3) .
C19 C18 1.383(4) .
C19 C20 1.394(4) .
N4 C1 1.330(4) .
N4 C5 1.339(4) .
N4 Cu1 2.035(2) 4_465
O1 C6 1.225(4) .
N2 C11 1.354(4) .
N2 C8 1.460(4) .
N2 C9 1.465(4) .
C11 C12 1.497(4) .
N5 C23 1.470(4) .
C4 C5 1.378(4) .
C4 C3 1.389(4) .
C4 C6 1.506(4) .
C21 O5 1.222(4) .
C21 C20 1.517(4) .
C14 C15 1.372(4) .
C14 C13 1.377(4) .
C18 C24 1.393(4) .
C18 C17 1.513(4) .
C9 C10 1.516(4) .
C20 C22 1.384(4) .
C22 C23 1.374(4) .
C7 C8 1.512(4) .
C23 C24 1.383(4) .
C3 C2 1.371(4) .
C12 C13 1.383(4) .
C2 C1 1.377(4) .
